data_1558540
loop_
_publ_author_name
'Chatterjee, Basujit'
'Kalsi, Deepti'
'Kaithal, Akash'
'Bordet, Alexis'
'Leitner, Walter'
'Gunanathan, Chidambaram'

_publ_section_title
;
 One-pot dual catalysis for the hydrogenation of heteroarenes and arenes
;
_journal_issue 15
_journal_name_full 'Catalysis Science &amp; Technology'
_journal_page_first 5163
_journal_page_last 5170
_journal_paper_doi 10.1039/D0CY00928H
_journal_volume 10
_journal_year 2020
_chemical_absolute_configuration ad
_chemical_formula_moiety 'C19 H21 Cl2 N Ru'
_chemical_formula_sum 'C19 H21 Cl2 N Ru'
_chemical_formula_weight 435.34
_space_group_crystal_system orthorhombic
_space_group_IT_number 29
_space_group_name_Hall 'P 2c -2ac'
_space_group_name_H-M_alt 'P c a 21'
_atom_sites_solution_hydrogens mixed
_atom_sites_solution_primary direct
_audit_creation_date 2017-03-24
_audit_creation_method
;
Olex2 1.2-alpha
(compiled 2016.02.24 svn.r3266 for OlexSys, GUI svn.r5155)
;
_audit_update_record
;
2017-06-23 deposited with the CCDC.	2020-06-25 downloaded from the CCDC.
;
_cell_angle_alpha 90
_cell_angle_beta 90
_cell_angle_gamma 90
_cell_formula_units_Z 4
_cell_length_a 7.1672(3)
_cell_length_b 13.7037(5)
_cell_length_c 17.9697(8)
_cell_measurement_reflns_used 3679
_cell_measurement_temperature 100(2)
_cell_measurement_theta_max 26.72
_cell_measurement_theta_min 2.71
_cell_volume 1764.93(13)
_computing_molecular_graphics 'Olex2 (Dolomanov et al., 2009)'
_computing_publication_material 'Olex2 (Dolomanov et al., 2009)'
_computing_structure_refinement 'ShelXL (Sheldrick, 2015)'
_computing_structure_solution 'ShelXT (Sheldrick, 2015)'
_diffrn_ambient_temperature 100(2)
_diffrn_detector 'Bruker APEX2 area detector'
_diffrn_detector_type 'CCD area detector'
_diffrn_measured_fraction_theta_full 0.994
_diffrn_measured_fraction_theta_max 0.994
_diffrn_measurement_device 'three-circle diffractometer'
_diffrn_measurement_device_type 'Bruker APEX-II CCD'
_diffrn_measurement_method '\f and \w scans'
_diffrn_radiation_monochromator 'mirror optics'
_diffrn_radiation_probe x-ray
_diffrn_radiation_type MoK\a
_diffrn_radiation_wavelength 0.71073
_diffrn_reflns_av_R_equivalents 0.0275
_diffrn_reflns_av_unetI/netI 0.0290
_diffrn_reflns_Laue_measured_fraction_full 0.994
_diffrn_reflns_Laue_measured_fraction_max 0.994
_diffrn_reflns_limit_h_max 8
_diffrn_reflns_limit_h_min -4
_diffrn_reflns_limit_k_max 16
_diffrn_reflns_limit_k_min -11
_diffrn_reflns_limit_l_max 9
_diffrn_reflns_limit_l_min -21
_diffrn_reflns_number 7724
_diffrn_reflns_point_group_measured_fraction_full 0.995
_diffrn_reflns_point_group_measured_fraction_max 0.995
_diffrn_reflns_theta_full 25.026
_diffrn_reflns_theta_max 25.026
_diffrn_reflns_theta_min 4.115
_diffrn_source_type 'Incoatec I\ms'
_diffrn_standards_number 0
_exptl_absorpt_coefficient_mu 1.189
_exptl_absorpt_correction_T_max 0.7454
_exptl_absorpt_correction_T_min 0.6332
_exptl_absorpt_correction_type none
_exptl_absorpt_process_details
;
SADABS-2014/5 (Bruker,2014/5) was used for absorption correction.
wR2(int) was 0.0709 before and 0.0426 after correction.
The Ratio of minimum to maximum transmission is 0.8495.
The \l/2 correction factor is 0.00150.
;
_exptl_crystal_colour 'dark brown'
_exptl_crystal_colour_modifier dark
_exptl_crystal_colour_primary brown
_exptl_crystal_density_diffrn 1.638
_exptl_crystal_description block
_exptl_crystal_F_000 880
_exptl_crystal_size_max 0.2
_exptl_crystal_size_mid 0.12
_exptl_crystal_size_min 0.1
_refine_diff_density_max 0.565
_refine_diff_density_min -0.382
_refine_diff_density_rms 0.057
_refine_ls_abs_structure_details
;
 Flack x determined using 479 quotients [(I+)-(I-)]/[(I+)+(I-)]
 (Parsons, Flack and Wagner, Acta Cryst. B69 (2013) 249-259).
;
_refine_ls_abs_structure_Flack 0.00(4)
_refine_ls_extinction_method none
_refine_ls_goodness_of_fit_ref 1.060
_refine_ls_hydrogen_treatment mixed
_refine_ls_matrix_type full
_refine_ls_number_parameters 216
_refine_ls_number_reflns 2199
_refine_ls_number_restraints 1
_refine_ls_restrained_S_all 1.060
_refine_ls_R_factor_all 0.0273
_refine_ls_R_factor_gt 0.0232
_refine_ls_shift/su_max 0.000
_refine_ls_shift/su_mean 0.000
_refine_ls_structure_factor_coef Fsqd
_refine_ls_weighting_details 'w=1/[\s^2^(Fo^2^)+(0.0186P)^2^+0.6734P] where P=(Fo^2^+2Fc^2^)/3'
_refine_ls_weighting_scheme calc
_refine_ls_wR_factor_gt 0.0463
_refine_ls_wR_factor_ref 0.0477
_reflns_Friedel_coverage 0.930
_reflns_Friedel_fraction_full 0.997
_reflns_Friedel_fraction_max 0.997
_reflns_number_gt 2039
_reflns_number_total 2199
_reflns_threshold_expression 'I > 2\s(I)'
_cod_data_source_file d0cy00928h2.cif
_cod_data_source_block cg_bc_520_3_0m
_cod_depositor_comments
;Adding full bibliography for 1558540.cif.

 Adding full bibliography for 1558540.cif.
;
_cod_database_code 1558540
_shelx_space_group_comment
;
The symmetry employed for this shelxl refinement is uniquely defined
by the following loop, which should always be used as a source of
symmetry information in preference to the above space-group names.
They are only intended as comments.
;
_olex2_refinement_description
;
1. Twinned data refinement
 Scales: 0.46(7) 0.54(7)
2. Fixed Uiso
 At 1.2 times of:
  All C(H) groups
 At 1.5 times of:
  All C(H,H,H) groups
3.a Ternary CH refined with riding coordinates:
 C7(H7)
3.b Aromatic/amide H refined with riding coordinates:
 C2(H2), C3(H3), C5(H5), C6(H6), C12(H12), C13(H13), C16(H16), C17(H17),
 C18(H18), C19(H19)
3.c Idealised Me refined as rotating group:
 C8(H8A,H8B,H8C), C9(H9A,H9B,H9C), C10(H10A,H10B,H10C)
;
_shelx_shelxl_version_number 2016/4
_olex2_submission_special_instructions 'No special instructions were received'

loop_
_space_group_symop_operation_xyz
'x, y, z'
'-x, -y, z+1/2'
'-x+1/2, y, z+1/2'
'x+1/2, -y, z'

loop_
_atom_site_label
_atom_site_type_symbol
_atom_site_fract_x
_atom_site_fract_y
_atom_site_fract_z
_atom_site_U_iso_or_equiv
_atom_site_adp_type
_atom_site_occupancy
_atom_site_site_symmetry_order
_atom_site_calc_flag
_atom_site_refinement_flags_posn
_atom_site_refinement_flags_adp
_atom_site_refinement_flags_occupancy
_atom_site_disorder_assembly
_atom_site_disorder_group
Ru1 Ru 0.29132(4) 0.70052(2) 0.00351(4) 0.02453(10) Uani 1 1 d . . . . .
Cl1 Cl 0.0390(2) 0.68666(10) 0.09287(10) 0.0385(4) Uani 1 1 d . . . . .
Cl2 Cl 0.0497(2) 0.72689(12) -0.08869(9) 0.0453(4) Uani 1 1 d . . . . .
C1 C 0.2778(8) 0.9144(4) -0.0362(4) 0.0401(13) Uani 1 1 d . . . . .
C0AA C 0.4769(8) 0.6103(4) 0.0737(3) 0.0338(14) Uani 1 1 d . . . . .
C2 C 0.3733(8) 0.5509(4) 0.0239(3) 0.0356(15) Uani 1 1 d . . . . .
H2 H 0.300473 0.498707 0.043087 0.043 Uiso 1 1 calc R . . . .
C3 C 0.3760(8) 0.5674(4) -0.0521(3) 0.0344(13) Uani 1 1 d . . . . .
H3 H 0.307504 0.525127 -0.083833 0.041 Uiso 1 1 calc R . . . .
C4 C 0.4784(7) 0.6457(4) -0.0839(3) 0.0308(12) Uani 1 1 d . . . . .
C5 C 0.5811(11) 0.7049(4) -0.0345(4) 0.0301(16) Uani 1 1 d . . . . .
H5 H 0.655037 0.756826 -0.053384 0.036 Uiso 1 1 calc R . . . .
C6 C 0.5748(10) 0.6875(4) 0.0431(4) 0.0309(16) Uani 1 1 d . . . . .
H6 H 0.640222 0.730377 0.075367 0.037 Uiso 1 1 calc R . . . .
C7 C 0.4789(8) 0.6611(4) -0.1673(3) 0.0423(13) Uani 1 1 d . . . . .
H7 H 0.350546 0.646964 -0.186300 0.051 Uiso 1 1 calc R . . . .
C8 C 0.5309(10) 0.7637(4) -0.1912(3) 0.0659(18) Uani 1 1 d . . . . .
H8A H 0.447901 0.810656 -0.166772 0.099 Uiso 1 1 calc GR . . . .
H8B H 0.518146 0.769553 -0.245281 0.099 Uiso 1 1 calc GR . . . .
H8C H 0.660318 0.777183 -0.176857 0.099 Uiso 1 1 calc GR . . . .
C9 C 0.6120(9) 0.5872(4) -0.2019(3) 0.0615(16) Uani 1 1 d . . . . .
H9A H 0.739426 0.600462 -0.184900 0.092 Uiso 1 1 calc GR . . . .
H9B H 0.606628 0.592403 -0.256230 0.092 Uiso 1 1 calc GR . . . .
H9C H 0.575545 0.521181 -0.186750 0.092 Uiso 1 1 calc GR . . . .
C10 C 0.4730(9) 0.5910(5) 0.1557(3) 0.0565(17) Uani 1 1 d . . . . .
H10A H 0.537212 0.529389 0.166285 0.085 Uiso 1 1 calc GR . . . .
H10B H 0.343248 0.586635 0.172643 0.085 Uiso 1 1 calc GR . . . .
H10C H 0.535953 0.644342 0.181975 0.085 Uiso 1 1 calc GR . . . .
N11 N 0.2948(6) 0.8579(3) 0.0217(2) 0.0341(13) Uani 1 1 d . . . . .
C12 C 0.3033(8) 1.0167(4) -0.0356(4) 0.0464(15) Uani 1 1 d . . . . .
H12 H 0.289449 1.053770 -0.079968 0.056 Uiso 1 1 calc R . . . .
C13 C 0.3477(8) 1.0604(4) 0.0290(4) 0.0513(19) Uani 1 1 d . . . . .
H13 H 0.367420 1.128935 0.030344 0.062 Uiso 1 1 calc R . . . .
C14 C 0.3649(7) 1.0051(4) 0.0944(4) 0.0402(13) Uani 1 1 d . . . . .
C15 C 0.3386(7) 0.9019(4) 0.0891(4) 0.0346(12) Uani 1 1 d . . . . .
C16 C 0.3591(7) 0.8450(4) 0.1552(3) 0.0397(13) Uani 1 1 d . . . . .
H16 H 0.339274 0.776533 0.153614 0.048 Uiso 1 1 calc R . . . .
C17 C 0.4071(8) 0.8887(5) 0.2207(3) 0.0515(15) Uani 1 1 d . . . . .
H17 H 0.423277 0.850112 0.264170 0.062 Uiso 1 1 calc R . . . .
C18 C 0.4326(8) 0.9901(5) 0.2244(4) 0.0591(17) Uani 1 1 d . . . . .
H18 H 0.465942 1.019557 0.270376 0.071 Uiso 1 1 calc R . . . .
C19 C 0.4106(8) 1.0460(4) 0.1638(4) 0.0578(18) Uani 1 1 d . . . . .
H19 H 0.426208 1.114675 0.167787 0.069 Uiso 1 1 calc R . . . .
H1 H 0.261(7) 0.885(4) -0.088(4) 0.043(17) Uiso 1 1 d . . . . .

loop_
_atom_site_aniso_label
_atom_site_aniso_U_11
_atom_site_aniso_U_22
_atom_site_aniso_U_33
_atom_site_aniso_U_23
_atom_site_aniso_U_13
_atom_site_aniso_U_12
Ru1 0.01825(16) 0.02336(15) 0.03200(17) 0.0004(3) -0.0015(4) -0.00149(15)
Cl1 0.0242(8) 0.0432(7) 0.0481(8) -0.0008(7) 0.0080(7) -0.0027(6)
Cl2 0.0285(8) 0.0614(8) 0.0460(8) 0.0019(9) -0.0119(8) 0.0024(8)
C1 0.029(3) 0.038(3) 0.054(4) 0.006(3) 0.002(3) 0.002(3)
C0AA 0.028(3) 0.038(3) 0.036(3) 0.004(2) 0.001(2) 0.010(3)
C2 0.035(3) 0.025(2) 0.047(4) 0.005(2) 0.009(3) -0.001(2)
C3 0.029(3) 0.034(3) 0.040(3) -0.011(3) -0.003(3) 0.004(2)
C4 0.028(3) 0.031(3) 0.034(3) -0.002(2) 0.001(2) 0.000(2)
C5 0.018(3) 0.030(3) 0.042(4) 0.006(2) -0.001(3) -0.002(2)
C6 0.014(3) 0.034(3) 0.044(4) -0.007(3) -0.006(3) 0.004(2)
C7 0.038(3) 0.054(3) 0.034(3) 0.002(3) -0.001(3) 0.006(3)
C8 0.095(5) 0.061(4) 0.043(3) 0.021(3) 0.015(4) 0.013(4)
C9 0.079(4) 0.069(4) 0.037(3) -0.007(3) 0.007(3) 0.013(4)
C10 0.066(4) 0.062(4) 0.041(3) 0.013(3) -0.001(3) 0.019(3)
N11 0.025(2) 0.027(2) 0.050(4) 0.001(2) 0.001(2) 0.0012(18)
C12 0.034(4) 0.035(3) 0.071(4) 0.018(3) 0.001(3) 0.003(3)
C13 0.026(3) 0.029(3) 0.098(6) 0.004(3) 0.012(3) -0.004(2)
C14 0.018(3) 0.034(3) 0.069(4) -0.012(3) 0.007(3) -0.002(2)
C15 0.016(3) 0.034(3) 0.054(3) -0.007(3) 0.006(3) -0.003(2)
C16 0.031(3) 0.041(3) 0.048(3) -0.006(3) 0.000(3) 0.001(2)
C17 0.044(4) 0.066(4) 0.045(3) -0.009(3) -0.002(3) 0.000(3)
C18 0.053(4) 0.063(4) 0.062(4) -0.029(3) 0.003(3) -0.009(3)
C19 0.037(4) 0.040(3) 0.096(5) -0.028(4) 0.014(3) -0.006(3)

loop_
_atom_type_symbol
_atom_type_description
_atom_type_scat_dispersion_real
_atom_type_scat_dispersion_imag
_atom_type_scat_source
C C 0.0033 0.0016 'International Tables Vol C Tables 4.2.6.8 and 6.1.1.4'
H H 0.0000 0.0000 'International Tables Vol C Tables 4.2.6.8 and 6.1.1.4'
Cl Cl 0.1484 0.1585 'International Tables Vol C Tables 4.2.6.8 and 6.1.1.4'
N N 0.0061 0.0033 'International Tables Vol C Tables 4.2.6.8 and 6.1.1.4'
Ru Ru -1.2594 0.8363 'International Tables Vol C Tables 4.2.6.8 and 6.1.1.4'

loop_
_geom_angle_atom_site_label_1
_geom_angle_atom_site_label_2
_geom_angle_atom_site_label_3
_geom_angle
_geom_angle_site_symmetry_1
_geom_angle_site_symmetry_3
_geom_angle_publ_flag
Cl2 Ru1 Cl1 86.08(4) . . ?
C0AA Ru1 Cl1 91.54(15) . . ?
C0AA Ru1 Cl2 154.56(15) . . ?
C2 Ru1 Cl1 90.93(15) . . ?
C2 Ru1 Cl2 116.79(15) . . ?
C2 Ru1 C0AA 37.8(2) . . ?
C2 Ru1 C3 37.3(2) . . ?
C2 Ru1 C4 68.38(19) . . ?
C2 Ru1 C5 79.7(2) . . ?
C2 Ru1 N11 155.27(19) . . ?
C3 Ru1 Cl1 116.62(16) . . ?
C3 Ru1 Cl2 90.61(15) . . ?
C3 Ru1 C0AA 67.9(2) . . ?
C3 Ru1 C4 37.99(19) . . ?
C3 Ru1 C5 67.2(2) . . ?
C3 Ru1 N11 153.9(2) . . ?
C4 Ru1 Cl1 154.33(13) . . ?
C4 Ru1 Cl2 89.91(15) . . ?
C4 Ru1 C0AA 81.35(18) . . ?
C5 Ru1 Cl1 156.44(18) . . ?
C5 Ru1 Cl2 117.46(18) . . ?
C5 Ru1 C0AA 67.8(2) . . ?
C5 Ru1 C4 37.5(2) . . ?
C6 Ru1 Cl1 118.47(19) . . ?
C6 Ru1 Cl2 155.43(19) . . ?
C6 Ru1 C0AA 36.9(2) . . ?
C6 Ru1 C2 67.1(2) . . ?
C6 Ru1 C3 79.5(2) . . ?
C6 Ru1 C4 68.5(2) . . ?
C6 Ru1 C5 37.98(15) . . ?
C6 Ru1 N11 91.24(19) . . ?
N11 Ru1 Cl1 89.25(12) . . ?
N11 Ru1 Cl2 87.90(12) . . ?
N11 Ru1 C0AA 117.43(19) . . ?
N11 Ru1 C4 115.96(17) . . ?
N11 Ru1 C5 90.49(17) . . ?
N11 C1 C12 124.9(6) . . ?
N11 C1 H1 121(3) . . ?
C12 C1 H1 114(3) . . ?
C2 C0AA Ru1 69.3(3) . . ?
C2 C0AA C10 120.7(5) . . ?
C6 C0AA Ru1 69.5(4) . . ?
C6 C0AA C2 116.9(5) . . ?
C6 C0AA C10 122.4(6) . . ?
C10 C0AA Ru1 130.5(4) . . ?
Ru1 C2 H2 128.7 . . ?
C0AA C2 Ru1 72.9(3) . . ?
C0AA C2 H2 119.3 . . ?
C3 C2 Ru1 71.5(3) . . ?
C3 C2 C0AA 121.4(6) . . ?
C3 C2 H2 119.3 . . ?
Ru1 C3 H3 130.2 . . ?
C2 C3 Ru1 71.3(4) . . ?
C2 C3 H3 119.1 . . ?
C2 C3 C4 121.9(6) . . ?
C4 C3 Ru1 72.2(3) . . ?
C4 C3 H3 119.1 . . ?
C3 C4 Ru1 69.8(3) . . ?
C3 C4 C7 120.3(5) . . ?
C5 C4 Ru1 70.9(4) . . ?
C5 C4 C3 116.8(5) . . ?
C5 C4 C7 122.9(5) . . ?
C7 C4 Ru1 131.5(4) . . ?
Ru1 C5 H5 131.5 . . ?
C4 C5 Ru1 71.6(4) . . ?
C4 C5 H5 119.8 . . ?
C4 C5 C6 120.4(7) . . ?
C6 C5 Ru1 70.0(5) . . ?
C6 C5 H5 119.8 . . ?
Ru1 C6 H6 127.9 . . ?
C0AA C6 Ru1 73.6(4) . . ?
C0AA C6 C5 122.5(6) . . ?
C0AA C6 H6 118.8 . . ?
C5 C6 Ru1 72.0(5) . . ?
C5 C6 H6 118.8 . . ?
C4 C7 H7 108.0 . . ?
C4 C7 C8 114.1(5) . . ?
C4 C7 C9 108.3(5) . . ?
C8 C7 H7 108.0 . . ?
C8 C7 C9 110.3(5) . . ?
C9 C7 H7 108.0 . . ?
C7 C8 H8A 109.5 . . ?
C7 C8 H8B 109.5 . . ?
C7 C8 H8C 109.5 . . ?
H8A C8 H8B 109.5 . . ?
H8A C8 H8C 109.5 . . ?
H8B C8 H8C 109.5 . . ?
C7 C9 H9A 109.5 . . ?
C7 C9 H9B 109.5 . . ?
C7 C9 H9C 109.5 . . ?
H9A C9 H9B 109.5 . . ?
H9A C9 H9C 109.5 . . ?
H9B C9 H9C 109.5 . . ?
C0AA C10 H10A 109.5 . . ?
C0AA C10 H10B 109.5 . . ?
C0AA C10 H10C 109.5 . . ?
H10A C10 H10B 109.5 . . ?
H10A C10 H10C 109.5 . . ?
H10B C10 H10C 109.5 . . ?
C1 N11 Ru1 117.8(4) . . ?
C1 N11 C15 117.4(5) . . ?
C15 N11 Ru1 124.2(3) . . ?
C1 C12 H12 120.7 . . ?
C13 C12 C1 118.6(6) . . ?
C13 C12 H12 120.7 . . ?
C12 C13 H13 119.9 . . ?
C12 C13 C14 120.2(5) . . ?
C14 C13 H13 119.9 . . ?
C13 C14 C15 117.8(6) . . ?
C13 C14 C19 123.2(5) . . ?
C19 C14 C15 118.9(6) . . ?
N11 C15 C14 121.1(6) . . ?
N11 C15 C16 120.8(4) . . ?
C16 C15 C14 118.1(5) . . ?
C15 C16 H16 119.8 . . ?
C17 C16 C15 120.3(5) . . ?
C17 C16 H16 119.8 . . ?
C16 C17 H17 119.7 . . ?
C16 C17 C18 120.5(6) . . ?
C18 C17 H17 119.7 . . ?
C17 C18 H18 119.6 . . ?
C19 C18 C17 120.8(6) . . ?
C19 C18 H18 119.6 . . ?
C14 C19 H19 119.3 . . ?
C18 C19 C14 121.4(5) . . ?
C18 C19 H19 119.3 . . ?

loop_
_geom_bond_atom_site_label_1
_geom_bond_atom_site_label_2
_geom_bond_distance
_geom_bond_site_symmetry_2
_geom_bond_publ_flag
Ru1 Cl1 2.4256(18) . ?
Ru1 Cl2 2.4239(18) . ?
Ru1 C0AA 2.211(5) . ?
Ru1 C2 2.164(5) . ?
Ru1 C3 2.167(5) . ?
Ru1 C4 2.197(5) . ?
Ru1 C5 2.187(8) . ?
Ru1 C6 2.160(7) . ?
Ru1 N11 2.182(4) . ?
C1 N11 1.302(7) . ?
C1 C12 1.414(8) . ?
C1 H1 1.02(6) . ?
C0AA C2 1.420(8) . ?
C0AA C6 1.384(9) . ?
C0AA C10 1.498(8) . ?
C2 H2 0.9500 . ?
C2 C3 1.383(8) . ?
C3 H3 0.9500 . ?
C3 C4 1.421(7) . ?
C4 C5 1.410(8) . ?
C4 C7 1.514(7) . ?
C5 H5 0.9500 . ?
C5 C6 1.415(6) . ?
C6 H6 0.9500 . ?
C7 H7 1.0000 . ?
C7 C8 1.517(8) . ?
C7 C9 1.523(7) . ?
C8 H8A 0.9800 . ?
C8 H8B 0.9800 . ?
C8 H8C 0.9800 . ?
C9 H9A 0.9800 . ?
C9 H9B 0.9800 . ?
C9 H9C 0.9800 . ?
C10 H10A 0.9800 . ?
C10 H10B 0.9800 . ?
C10 H10C 0.9800 . ?
N11 C15 1.389(7) . ?
C12 H12 0.9500 . ?
C12 C13 1.344(8) . ?
C13 H13 0.9500 . ?
C13 C14 1.404(8) . ?
C14 C15 1.431(7) . ?
C14 C19 1.406(9) . ?
C15 C16 1.428(8) . ?
C16 H16 0.9500 . ?
C16 C17 1.364(8) . ?
C17 H17 0.9500 . ?
C17 C18 1.404(8) . ?
C18 H18 0.9500 . ?
C18 C19 1.341(9) . ?
C19 H19 0.9500 . ?

loop_
_geom_torsion_atom_site_label_1
_geom_torsion_atom_site_label_2
_geom_torsion_atom_site_label_3
_geom_torsion_atom_site_label_4
_geom_torsion
_geom_torsion_site_symmetry_1
_geom_torsion_site_symmetry_2
_geom_torsion_site_symmetry_3
_geom_torsion_site_symmetry_4
_geom_torsion_publ_flag
Ru1 C0AA C2 C3 54.7(5) . . . . ?
Ru1 C0AA C6 C5 -55.3(8) . . . . ?
Ru1 C2 C3 C4 53.7(5) . . . . ?
Ru1 C3 C4 C5 54.8(5) . . . . ?
Ru1 C3 C4 C7 -127.0(5) . . . . ?
Ru1 C4 C5 C6 52.2(7) . . . . ?
Ru1 C4 C7 C8 69.9(7) . . . . ?
Ru1 C4 C7 C9 -166.9(4) . . . . ?
Ru1 C5 C6 C0AA 56.0(7) . . . . ?
Ru1 N11 C15 C14 170.7(3) . . . . ?
Ru1 N11 C15 C16 -9.1(7) . . . . ?
C1 N11 C15 C14 -0.4(7) . . . . ?
C1 N11 C15 C16 179.8(5) . . . . ?
C1 C12 C13 C14 -1.0(10) . . . . ?
C0AA C2 C3 Ru1 -55.4(5) . . . . ?
C0AA C2 C3 C4 -1.6(9) . . . . ?
C2 C0AA C6 Ru1 52.2(5) . . . . ?
C2 C0AA C6 C5 -3.1(11) . . . . ?
C2 C3 C4 Ru1 -53.3(5) . . . . ?
C2 C3 C4 C5 1.4(8) . . . . ?
C2 C3 C4 C7 179.6(6) . . . . ?
C3 C4 C5 Ru1 -54.3(4) . . . . ?
C3 C4 C5 C6 -2.1(10) . . . . ?
C3 C4 C7 C8 158.9(5) . . . . ?
C3 C4 C7 C9 -77.8(6) . . . . ?
C4 C5 C6 Ru1 -52.9(6) . . . . ?
C4 C5 C6 C0AA 3.1(13) . . . . ?
C5 C4 C7 C8 -23.0(8) . . . . ?
C5 C4 C7 C9 100.2(6) . . . . ?
C6 C0AA C2 Ru1 -52.3(5) . . . . ?
C6 C0AA C2 C3 2.4(8) . . . . ?
C7 C4 C5 Ru1 127.6(5) . . . . ?
C7 C4 C5 C6 179.7(7) . . . . ?
C10 C0AA C2 Ru1 125.6(5) . . . . ?
C10 C0AA C2 C3 -179.7(6) . . . . ?
C10 C0AA C6 Ru1 -125.7(5) . . . . ?
C10 C0AA C6 C5 179.0(7) . . . . ?
N11 C1 C12 C13 -0.3(10) . . . . ?
N11 C15 C16 C17 178.2(5) . . . . ?
C12 C1 N11 Ru1 -170.7(4) . . . . ?
C12 C1 N11 C15 1.0(9) . . . . ?
C12 C13 C14 C15 1.6(9) . . . . ?
C12 C13 C14 C19 -179.9(6) . . . . ?
C13 C14 C15 N11 -0.8(8) . . . . ?
C13 C14 C15 C16 178.9(5) . . . . ?
C13 C14 C19 C18 -177.5(6) . . . . ?
C14 C15 C16 C17 -1.6(8) . . . . ?
C15 C14 C19 C18 1.1(8) . . . . ?
C15 C16 C17 C18 1.5(9) . . . . ?
C16 C17 C18 C19 0.0(9) . . . . ?
C17 C18 C19 C14 -1.2(9) . . . . ?
C19 C14 C15 N11 -179.5(5) . . . . ?
C19 C14 C15 C16 0.3(7) . . . . ?

loop_
_twin_individual_id
_twin_individual_mass_fraction_refined
1 0.46(7)
2 0.54(7)
